data_4337850
loop_
_publ_author_name
'Bortoluzzi, Marco'
'Marchetti, Fabio'
'Pampaloni, Guido'
'Zacchini, Stefano'

_publ_section_title
;
 Tribenzylamine C-H Activation and Intermolecular Hydrogen Transfer
 Promoted by WCl6.
;
_journal_issue 7
_journal_name_full 'Inorganic chemistry'
_journal_page_first 3832
_journal_paper_doi 10.1021/ic5001683
_journal_volume 53
_journal_year 2014
_chemical_formula_sum 'C21 H22 Cl6 N W'
_chemical_formula_weight 684.95
_chemical_name_systematic
; 
 ? 
;
_space_group_IT_number 33
_symmetry_cell_setting orthorhombic
_symmetry_space_group_name_Hall 'P 2c -2n'
_symmetry_space_group_name_H-M 'P n a 21'
_atom_sites_solution_hydrogens geom
_atom_sites_solution_primary direct
_atom_sites_solution_secondary difmap
_audit_creation_method SHELXL-97
_cell_angle_alpha 90.00
_cell_angle_beta 90.00
_cell_angle_gamma 90.00
_cell_formula_units_Z 4
_cell_length_a 14.7496(16)
_cell_length_b 15.1195(17)
_cell_length_c 10.8580(12)
_cell_measurement_reflns_used 9290
_cell_measurement_temperature 100(2)
_cell_measurement_theta_max 28.730
_cell_measurement_theta_min 4.3095
_cell_volume 2421.4(5)
_computing_cell_refinement 'APEX2 (Bruker AXS, 2006)'
_computing_data_collection 'APEX2 (Bruker AXS, 2006)'
_computing_data_reduction 'SAINT (Bruker AXS, 2004)'
_computing_molecular_graphics 'ORTEPII (Johnson, 1996)'
_computing_publication_material 'XCIF (Bruker AXS, 2001)'
_computing_structure_refinement 'SHELXL-97 (Sheldrick, 1997)'
_computing_structure_solution 'SHELXS-97 (Sheldrick, 1990)'
_diffrn_ambient_temperature 100(2)
_diffrn_measured_fraction_theta_full 1.000
_diffrn_measured_fraction_theta_max 1.000
_diffrn_measurement_device_type 'CCD area detector'
_diffrn_measurement_method 'phi and omega scans'
_diffrn_radiation_monochromator graphite
_diffrn_radiation_source 'fine-focus sealed tube'
_diffrn_radiation_type MoK\a
_diffrn_radiation_wavelength 0.71073
_diffrn_reflns_av_R_equivalents 0.0385
_diffrn_reflns_av_unetI/netI 0.0438
_diffrn_reflns_limit_h_max 18
_diffrn_reflns_limit_h_min -18
_diffrn_reflns_limit_k_max 18
_diffrn_reflns_limit_k_min -18
_diffrn_reflns_limit_l_max 13
_diffrn_reflns_limit_l_min -13
_diffrn_reflns_number 16322
_diffrn_reflns_theta_full 26.00
_diffrn_reflns_theta_max 26.00
_diffrn_reflns_theta_min 1.93
_exptl_absorpt_coefficient_mu 5.442
_exptl_absorpt_correction_T_max 0.3945
_exptl_absorpt_correction_T_min 0.3319
_exptl_absorpt_correction_type empirical
_exptl_absorpt_process_details
;
 Data were corrected for Lorentz polarization and absorption
 effects (empirical absorption corrections SADABS).
 R(int) = 0.1448 (selected reflections only, before parameter refinement)
 R(int) = 0.0688 (selected reflections only, after parameter refinement)
;
_exptl_crystal_colour red
_exptl_crystal_density_diffrn 1.879
_exptl_crystal_density_method 'not measured'
_exptl_crystal_description prism
_exptl_crystal_F_000 1324
_exptl_crystal_size_max 0.26
_exptl_crystal_size_mid 0.24
_exptl_crystal_size_min 0.21
_refine_diff_density_max 1.897
_refine_diff_density_min -0.947
_refine_diff_density_rms 0.116
_refine_ls_abs_structure_details 'Flack H D (1983), Acta Cryst. A39, 876-881'
_refine_ls_abs_structure_Flack 0.036(7)
_refine_ls_extinction_method none
_refine_ls_goodness_of_fit_ref 1.050
_refine_ls_hydrogen_treatment mixed
_refine_ls_matrix_type full
_refine_ls_number_parameters 266
_refine_ls_number_reflns 4738
_refine_ls_number_restraints 2
_refine_ls_restrained_S_all 1.049
_refine_ls_R_factor_all 0.0273
_refine_ls_R_factor_gt 0.0263
_refine_ls_shift/su_max 0.001
_refine_ls_shift/su_mean 0.000
_refine_ls_structure_factor_coef Fsqd
_refine_ls_weighting_details 'calc w=1/[\s^2^(Fo^2^)+(0.0269P)^2^+0.2494P] where P=(Fo^2^+2Fc^2^)/3'
_refine_ls_weighting_scheme calc
_refine_ls_wR_factor_gt 0.0622
_refine_ls_wR_factor_ref 0.0627
_reflns_number_gt 4573
_reflns_number_total 4738
_reflns_threshold_expression >2sigma(I)
_cod_data_source_file ic5001683_si_003.cif
_cod_data_source_block pna21
_cod_depositor_comments 'Adding full bibliography for 4337849--4337850.cif.'
_cod_original_sg_symbol_H-M Pna2(1)
_cod_database_code 4337850

loop_
_symmetry_equiv_pos_as_xyz
'x, y, z'
'-x, -y, z+1/2'
'x+1/2, -y+1/2, z'
'-x+1/2, y+1/2, z+1/2'

loop_
_atom_site_label
_atom_site_type_symbol
_atom_site_fract_x
_atom_site_fract_y
_atom_site_fract_z
_atom_site_U_iso_or_equiv
_atom_site_adp_type
_atom_site_occupancy
_atom_site_symmetry_multiplicity
_atom_site_calc_flag
_atom_site_refinement_flags
C1 C 0.4038(3) 0.2608(3) 0.2944(5) 0.0184(11) Uani 1 1 d .
H1A H 0.4411 0.2570 0.2187 0.022 Uiso 1 1 calc R
H1B H 0.3429 0.2369 0.2753 0.022 Uiso 1 1 calc R
C2 C 0.3954(3) 0.3561(3) 0.3329(7) 0.0192(9) Uani 1 1 d .
C3 C 0.3373(4) 0.3793(3) 0.4282(5) 0.0224(11) Uani 1 1 d .
H3 H 0.3028 0.3351 0.4690 0.027 Uiso 1 1 calc R
C4 C 0.3296(4) 0.4674(4) 0.4642(5) 0.0273(13) Uani 1 1 d .
H4 H 0.2910 0.4832 0.5308 0.033 Uiso 1 1 calc R
C5 C 0.3776(4) 0.5311(4) 0.4032(6) 0.0313(14) Uani 1 1 d .
H5 H 0.3720 0.5910 0.4283 0.038 Uiso 1 1 calc R
C6 C 0.4331(4) 0.5107(3) 0.3079(5) 0.0241(13) Uani 1 1 d .
H6 H 0.4654 0.5560 0.2661 0.029 Uiso 1 1 calc R
C7 C 0.4424(4) 0.4232(3) 0.2716(5) 0.0204(11) Uani 1 1 d .
H7 H 0.4811 0.4088 0.2047 0.025 Uiso 1 1 calc R
C8 C 0.5483(3) 0.2231(3) 0.4121(5) 0.0168(11) Uani 1 1 d .
H8A H 0.5573 0.2867 0.4294 0.020 Uiso 1 1 calc R
H8B H 0.5694 0.1896 0.4851 0.020 Uiso 1 1 calc R
C9 C 0.6059(3) 0.1977(3) 0.3036(5) 0.0182(12) Uani 1 1 d .
C10 C 0.6341(3) 0.1094(4) 0.2873(5) 0.0243(12) Uani 1 1 d .
H10 H 0.6156 0.0651 0.3440 0.029 Uiso 1 1 calc R
C11 C 0.6887(4) 0.0875(4) 0.1887(5) 0.0296(13) Uani 1 1 d .
H11 H 0.7058 0.0276 0.1762 0.036 Uiso 1 1 calc R
C12 C 0.7191(4) 0.1525(4) 0.1072(5) 0.0301(14) Uani 1 1 d .
H12 H 0.7577 0.1373 0.0405 0.036 Uiso 1 1 calc R
C13 C 0.6927(4) 0.2378(4) 0.1244(5) 0.0302(13) Uani 1 1 d .
H13 H 0.7129 0.2820 0.0685 0.036 Uiso 1 1 calc R
C14 C 0.6371(4) 0.2616(4) 0.2217(5) 0.0245(12) Uani 1 1 d .
H14 H 0.6203 0.3217 0.2326 0.029 Uiso 1 1 calc R
C15 C 0.4253(3) 0.1089(3) 0.3772(5) 0.0193(11) Uani 1 1 d .
H15A H 0.4632 0.0735 0.4341 0.023 Uiso 1 1 calc R
H15B H 0.4409 0.0914 0.2920 0.023 Uiso 1 1 calc R
C16 C 0.3264(3) 0.0883(3) 0.4008(4) 0.0154(10) Uani 1 1 d .
C17 C 0.2810(3) 0.1212(3) 0.5039(5) 0.0187(10) Uani 1 1 d .
H17 H 0.3114 0.1603 0.5585 0.022 Uiso 1 1 calc R
C18 C 0.1927(4) 0.0972(3) 0.5271(5) 0.0213(11) Uani 1 1 d .
H18 H 0.1617 0.1218 0.5958 0.026 Uiso 1 1 calc R
C19 C 0.1492(4) 0.0388(4) 0.4526(5) 0.0239(12) Uani 1 1 d .
H19 H 0.0888 0.0214 0.4707 0.029 Uiso 1 1 calc R
C20 C 0.1931(3) 0.0046(3) 0.3501(8) 0.0293(14) Uani 1 1 d .
H20 H 0.1626 -0.0360 0.2978 0.035 Uiso 1 1 calc R
C21 C 0.2827(3) 0.0302(3) 0.3235(7) 0.0233(11) Uani 1 1 d .
H21 H 0.3127 0.0075 0.2529 0.028 Uiso 1 1 calc R
Cl1 Cl 0.44793(14) 0.30940(8) 0.97087(15) 0.0228(3) Uani 1 1 d .
Cl2 Cl 0.49935(14) 0.10072(10) 0.99839(15) 0.0262(3) Uani 1 1 d .
Cl3 Cl 0.49372(13) 0.07954(9) 0.69097(13) 0.0206(3) Uani 1 1 d .
Cl4 Cl 0.31985(7) 0.15437(8) 0.8398(2) 0.0272(2) Uani 1 1 d .
Cl5 Cl 0.43425(13) 0.29209(9) 0.67185(13) 0.0221(3) Uani 1 1 d .
Cl6 Cl 0.62013(8) 0.22957(8) 0.80977(11) 0.0243(3) Uani 1 1 d .
N1 N 0.4469(3) 0.2059(3) 0.3946(4) 0.0151(9) Uani 1 1 d D
H1 H 0.431(4) 0.223(3) 0.469(3) 0.018 Uiso 1 1 d D
W1 W 0.470550(11) 0.193018(10) 0.83556(4) 0.01579(6) Uani 1 1 d .

loop_
_atom_site_aniso_label
_atom_site_aniso_U_11
_atom_site_aniso_U_22
_atom_site_aniso_U_33
_atom_site_aniso_U_23
_atom_site_aniso_U_13
_atom_site_aniso_U_12
C1 0.018(3) 0.017(2) 0.020(2) 0.001(2) -0.003(2) 0.000(2)
C2 0.018(2) 0.020(2) 0.020(2) 0.004(3) -0.007(3) 0.0012(17)
C3 0.019(3) 0.028(3) 0.020(3) 0.009(2) -0.003(2) 0.006(2)
C4 0.028(3) 0.025(3) 0.029(3) -0.001(3) -0.004(2) 0.014(2)
C5 0.029(3) 0.017(3) 0.047(4) -0.002(3) -0.015(3) 0.003(2)
C6 0.021(3) 0.022(2) 0.029(4) 0.006(2) -0.010(2) -0.002(2)
C7 0.017(3) 0.023(3) 0.021(3) 0.004(2) -0.006(2) -0.001(2)
C8 0.009(2) 0.013(2) 0.028(3) -0.005(2) -0.004(2) -0.0032(19)
C9 0.016(3) 0.019(2) 0.019(3) -0.005(2) -0.003(2) -0.0018(18)
C10 0.018(3) 0.025(3) 0.030(3) -0.001(2) -0.003(2) -0.005(2)
C11 0.020(3) 0.030(3) 0.039(4) -0.015(3) -0.005(3) -0.002(2)
C12 0.012(3) 0.052(4) 0.026(3) -0.017(3) -0.002(2) 0.004(3)
C13 0.015(3) 0.053(4) 0.023(3) 0.005(3) -0.001(2) -0.005(3)
C14 0.017(3) 0.031(3) 0.026(3) 0.001(2) -0.003(2) -0.001(2)
C15 0.019(3) 0.016(2) 0.022(3) -0.0011(19) -0.002(2) -0.002(2)
C16 0.013(2) 0.011(2) 0.022(3) 0.004(2) -0.004(2) -0.0006(18)
C17 0.020(3) 0.018(2) 0.019(3) 0.003(2) -0.004(2) -0.006(2)
C18 0.021(3) 0.018(3) 0.024(3) 0.007(2) 0.000(2) -0.001(2)
C19 0.015(3) 0.027(3) 0.030(3) 0.010(2) -0.004(2) 0.000(2)
C20 0.022(2) 0.024(2) 0.042(4) 0.005(3) -0.012(3) -0.0062(19)
C21 0.026(2) 0.019(2) 0.024(3) -0.003(3) -0.008(3) -0.0002(18)
Cl1 0.0314(8) 0.0192(7) 0.0178(8) -0.0023(5) 0.0023(7) 0.0017(6)
Cl2 0.0338(8) 0.0210(7) 0.0240(8) 0.0034(6) -0.0047(7) 0.0013(7)
Cl3 0.0249(7) 0.0172(6) 0.0197(7) -0.0022(6) 0.0013(6) 0.0004(6)
Cl4 0.0181(5) 0.0343(6) 0.0291(6) -0.0020(9) 0.0011(9) -0.0032(4)
Cl5 0.0323(9) 0.0179(6) 0.0161(7) -0.0018(5) -0.0041(6) 0.0038(6)
Cl6 0.0185(6) 0.0288(6) 0.0257(9) -0.0010(6) -0.0004(5) -0.0051(5)
N1 0.010(2) 0.018(2) 0.017(2) -0.0004(18) -0.0009(18) -0.0006(17)
W1 0.01614(10) 0.01672(10) 0.01452(10) -0.00101(12) 0.00019(12) -0.00105(6)

loop_
_atom_type_symbol
_atom_type_description
_atom_type_scat_dispersion_real
_atom_type_scat_dispersion_imag
_atom_type_scat_source
C C 0.0033 0.0016 'International Tables Vol C Tables 4.2.6.8 and 6.1.1.4'
H H 0.0000 0.0000 'International Tables Vol C Tables 4.2.6.8 and 6.1.1.4'
N N 0.0061 0.0033 'International Tables Vol C Tables 4.2.6.8 and 6.1.1.4'
Cl Cl 0.1484 0.1585 'International Tables Vol C Tables 4.2.6.8 and 6.1.1.4'
W W -0.8490 6.8722 'International Tables Vol C Tables 4.2.6.8 and 6.1.1.4'

loop_
_geom_angle_atom_site_label_1
_geom_angle_atom_site_label_2
_geom_angle_atom_site_label_3
_geom_angle
C2 C1 N1 111.2(5)
C2 C1 H1A 109.4
N1 C1 H1A 109.4
C2 C1 H1B 109.4
N1 C1 H1B 109.4
H1A C1 H1B 108.0
C3 C2 C7 118.5(4)
C3 C2 C1 120.0(5)
C7 C2 C1 121.4(6)
C2 C3 C4 120.1(5)
C2 C3 H3 120.0
C4 C3 H3 120.0
C5 C4 C3 119.7(5)
C5 C4 H4 120.1
C3 C4 H4 120.1
C6 C5 C4 121.5(5)
C6 C5 H5 119.2
C4 C5 H5 119.2
C5 C6 C7 119.6(5)
C5 C6 H6 120.2
C7 C6 H6 120.2
C6 C7 C2 120.5(5)
C6 C7 H7 119.7
C2 C7 H7 119.7
C9 C8 N1 114.3(4)
C9 C8 H8A 108.7
N1 C8 H8A 108.7
C9 C8 H8B 108.7
N1 C8 H8B 108.7
H8A C8 H8B 107.6
C14 C9 C10 118.6(5)
C14 C9 C8 120.8(4)
C10 C9 C8 120.5(4)
C11 C10 C9 119.8(5)
C11 C10 H10 120.1
C9 C10 H10 120.1
C10 C11 C12 120.7(5)
C10 C11 H11 119.6
C12 C11 H11 119.6
C13 C12 C11 119.3(5)
C13 C12 H12 120.4
C11 C12 H12 120.4
C12 C13 C14 121.3(6)
C12 C13 H13 119.4
C14 C13 H13 119.4
C13 C14 C9 120.3(5)
C13 C14 H14 119.9
C9 C14 H14 119.9
N1 C15 C16 112.4(4)
N1 C15 H15A 109.1
C16 C15 H15A 109.1
N1 C15 H15B 109.1
C16 C15 H15B 109.1
H15A C15 H15B 107.8
C21 C16 C17 119.5(5)
C21 C16 C15 118.7(5)
C17 C16 C15 121.6(4)
C18 C17 C16 120.5(5)
C18 C17 H17 119.8
C16 C17 H17 119.8
C19 C18 C17 120.6(5)
C19 C18 H18 119.7
C17 C18 H18 119.7
C18 C19 C20 120.0(5)
C18 C19 H19 120.0
C20 C19 H19 120.0
C19 C20 C21 120.0(6)
C19 C20 H20 120.0
C21 C20 H20 120.0
C16 C21 C20 119.4(6)
C16 C21 H21 120.3
C20 C21 H21 120.3
C1 N1 C15 110.7(4)
C1 N1 C8 114.1(4)
C15 N1 C8 112.7(4)
C1 N1 H1 113(4)
C15 N1 H1 110(4)
C8 N1 H1 95(4)
Cl6 W1 Cl2 93.59(6)
Cl6 W1 Cl4 174.08(7)
Cl2 W1 Cl4 90.52(7)
Cl6 W1 Cl1 91.89(6)
Cl2 W1 Cl1 90.00(6)
Cl4 W1 Cl1 92.36(6)
Cl6 W1 Cl3 87.39(5)
Cl2 W1 Cl3 92.51(5)
Cl4 W1 Cl3 88.19(6)
Cl1 W1 Cl3 177.43(5)
Cl6 W1 Cl5 88.49(6)
Cl2 W1 Cl5 177.09(7)
Cl4 W1 Cl5 87.56(7)
Cl1 W1 Cl5 87.90(5)
Cl3 W1 Cl5 89.61(5)

loop_
_geom_bond_atom_site_label_1
_geom_bond_atom_site_label_2
_geom_bond_distance
C1 C2 1.506(7)
C1 N1 1.509(6)
C1 H1A 0.9900
C1 H1B 0.9900
C2 C3 1.389(9)
C2 C7 1.397(7)
C3 C4 1.392(7)
C3 H3 0.9500
C4 C5 1.366(8)
C4 H4 0.9500
C5 C6 1.355(8)
C5 H5 0.9500
C6 C7 1.387(7)
C6 H6 0.9500
C7 H7 0.9500
C8 C9 1.502(7)
C8 N1 1.529(6)
C8 H8A 0.9900
C8 H8B 0.9900
C9 C14 1.391(7)
C9 C10 1.411(7)
C10 C11 1.380(8)
C10 H10 0.9500
C11 C12 1.396(8)
C11 H11 0.9500
C12 C13 1.361(8)
C12 H12 0.9500
C13 C14 1.385(8)
C13 H13 0.9500
C14 H14 0.9500
C15 N1 1.513(6)
C15 C16 1.514(7)
C15 H15A 0.9900
C15 H15B 0.9900
C16 C21 1.376(7)
C16 C17 1.396(7)
C17 C18 1.376(7)
C17 H17 0.9500
C18 C19 1.358(8)
C18 H18 0.9500
C19 C20 1.388(9)
C19 H19 0.9500
C20 C21 1.406(7)
C20 H20 0.9500
C21 H21 0.9500
Cl1 W1 2.3165(14)
Cl2 W1 2.2921(16)
Cl3 W1 2.3506(14)
Cl4 W1 2.2988(11)
Cl5 W1 2.3853(15)
Cl6 W1 2.2916(12)
N1 H1 0.885(19)

loop_
_geom_hbond_atom_site_label_D
_geom_hbond_atom_site_label_H
_geom_hbond_atom_site_label_A
_geom_hbond_distance_DH
_geom_hbond_distance_HA
_geom_hbond_distance_DA
_geom_hbond_angle_DHA
N1 H1 Cl5 0.885(19) 2.43(3) 3.285(5) 162(5)

loop_
_geom_torsion_atom_site_label_1
_geom_torsion_atom_site_label_2
_geom_torsion_atom_site_label_3
_geom_torsion_atom_site_label_4
_geom_torsion
N1 C1 C2 C3 -66.7(6)
N1 C1 C2 C7 115.7(6)
C7 C2 C3 C4 -2.5(8)
C1 C2 C3 C4 179.8(5)
C2 C3 C4 C5 1.6(8)
C3 C4 C5 C6 0.0(8)
C4 C5 C6 C7 -0.7(8)
C5 C6 C7 C2 -0.2(8)
C3 C2 C7 C6 1.8(8)
C1 C2 C7 C6 179.4(5)
N1 C8 C9 C14 101.1(5)
N1 C8 C9 C10 -83.0(6)
C14 C9 C10 C11 -2.5(7)
C8 C9 C10 C11 -178.5(5)
C9 C10 C11 C12 2.3(8)
C10 C11 C12 C13 -1.3(8)
C11 C12 C13 C14 0.6(8)
C12 C13 C14 C9 -0.9(8)
C10 C9 C14 C13 1.8(8)
C8 C9 C14 C13 177.8(5)
N1 C15 C16 C21 138.9(5)
N1 C15 C16 C17 -46.3(6)
C21 C16 C17 C18 -1.4(7)
C15 C16 C17 C18 -176.1(5)
C16 C17 C18 C19 2.4(7)
C17 C18 C19 C20 -1.8(8)
C18 C19 C20 C21 0.3(8)
C17 C16 C21 C20 -0.2(7)
C15 C16 C21 C20 174.7(5)
C19 C20 C21 C16 0.7(8)
C2 C1 N1 C15 159.6(4)
C2 C1 N1 C8 -72.0(5)
C16 C15 N1 C1 -69.2(5)
C16 C15 N1 C8 161.6(4)
C9 C8 N1 C1 -64.7(5)
C9 C8 N1 C15 62.8(5)
